data_7134524
loop_
_publ_author_name
'Ghosh, Arijit'
'Pawar, Amit B.'

_publ_section_title
;
 Harnessing sulfilimine as an oxidizing directing group in
 Cp*Co(iii)-catalyzed [4+2] annulation with alkynes and 1,3-diynes
;
_journal_issue 45
_journal_name_full 'Chemical Communications'
_journal_page_first 8240
_journal_page_last 8243
_journal_paper_doi 10.1039/D5CC01230A
_journal_volume 61
_journal_year 2025
_chemical_formula_moiety 'C31 H31 N O'
_chemical_formula_sum 'C31 H31 N O'
_chemical_formula_weight 433.57
_space_group_crystal_system monoclinic
_space_group_IT_number 14
_space_group_name_Hall '-P 2ybc'
_space_group_name_H-M_alt 'P 1 21/c 1'
_atom_sites_solution_hydrogens mixed
_atom_sites_solution_primary dual
_audit_creation_date 2024-08-29
_audit_creation_method
;
Olex2 1.5-ac5-024
(compiled 2022.04.12 svn.rca3783a0 for Rigaku Oxford Diffraction, GUI svn.r6498)
;
_audit_update_record
;
2025-02-21 deposited with the CCDC.	2025-04-30 downloaded from the CCDC.
;
_cell_angle_alpha 90
_cell_angle_beta 92.422(3)
_cell_angle_gamma 90
_cell_formula_units_Z 4
_cell_length_a 10.5297(4)
_cell_length_b 13.4796(4)
_cell_length_c 18.0553(5)
_cell_measurement_reflns_used 2439
_cell_measurement_temperature 293(2)
_cell_measurement_theta_max 68.8640
_cell_measurement_theta_min 4.1080
_cell_volume 2560.41(14)
_computing_cell_refinement 'CrysAlisPro 1.171.43.101a (Rigaku OD, 2023)'
_computing_data_collection 'CrysAlisPro system (CCD 43.101a (release 13-12-2023))'
_computing_data_reduction 'CrysAlisPro 1.171.43.101a (Rigaku OD, 2023)'
_computing_molecular_graphics 'Olex2 1.5-ac5-024 (Dolomanov et al., 2009)'
_computing_publication_material 'Olex2 1.5-ac5-024 (Dolomanov et al., 2009)'
_computing_structure_refinement 'SHELXL 2018/1 (Sheldrick, 2015)'
_computing_structure_solution 'SHELXT  (Sheldrick, 2015)'
_diffrn_ambient_temperature 293(2)
_diffrn_detector 'CCD plate'
_diffrn_detector_area_resol_mean 15.9974
_diffrn_detector_type Eos
_diffrn_measured_fraction_theta_full 0.989
_diffrn_measured_fraction_theta_max 0.979
_diffrn_measurement_details
;
List of Runs (angles in degrees, time in seconds):

  # Type    Start    End  Width  t~exp~   \w     \q     \k     \f   Frames
#--------------------------------------------------------------------------
  1  \w     32.00  59.00   1.00    1.00    --  -24.78  37.00  90.00   27
  2  \w    -84.00  30.00   1.00    1.00    --  -24.78  37.00  90.00  114
  3  \w    -19.00  39.00   1.00    1.00    --   24.78  77.00-180.00   58
  4  \w   -111.00 -85.00   1.00    1.50    --  -69.25 -96.00-148.00   26
  5  \w   -158.00-132.00   1.00    1.50    --  -69.25 -96.00-148.00   26
  6  \w    108.00 152.00   1.00    1.50    --   69.25 111.00   0.00   44
  7  \w    106.00 151.00   1.00    1.50    --   69.25  77.00 -90.00   45
  8  \w    -12.00 131.00   1.00    1.50    --   69.25 -37.00 -60.00  143
  9  \w    106.00 148.00   1.00    1.50    --   69.25  77.00  30.00   42
 10  \w     19.00 107.00   1.00    1.50    --   69.25-111.00 150.00   88
 11  \w     33.00 178.00   1.00    2.99    --  113.72 -32.00 -30.00  145
 12  \w     27.00 166.00   1.00    2.99    --  113.72 -21.00 120.00  139
 13  \w     42.00 150.00   1.00    2.99    --  113.72 -54.00 150.00  108
 14  \w    119.00 149.00   1.00    2.99    --  113.72 104.00  90.00   30
 15  \w    104.00 139.00   1.00    2.99    --  113.72  77.00 150.00   35
 16  \w    125.00 168.00   1.00    2.99    --  113.72 138.00  30.00   43
 17  \w     27.00  95.00   1.00    2.99    --  113.72-104.00 -30.00   68
;
_diffrn_measurement_device 'four-circle diffractometer'
_diffrn_measurement_device_type 'SuperNova, Dual, Cu at home/near, Eos'
_diffrn_measurement_method '\w scans'
_diffrn_orient_matrix_type 'CrysAlisPro convention (1999,Acta A55,543-557)'
_diffrn_orient_matrix_UB_11 0.1452634000
_diffrn_orient_matrix_UB_12 -0.0042509000
_diffrn_orient_matrix_UB_13 -0.0060031000
_diffrn_orient_matrix_UB_21 -0.0173611000
_diffrn_orient_matrix_UB_22 -0.0404456000
_diffrn_orient_matrix_UB_23 -0.0796100000
_diffrn_orient_matrix_UB_31 -0.0005774000
_diffrn_orient_matrix_UB_32 0.1068675000
_diffrn_orient_matrix_UB_33 -0.0304322000
_diffrn_radiation_monochromator mirror
_diffrn_radiation_probe x-ray
_diffrn_radiation_type 'Cu K\a'
_diffrn_radiation_wavelength 1.54184
_diffrn_reflns_av_R_equivalents 0.0309
_diffrn_reflns_av_unetI/netI 0.0454
_diffrn_reflns_Laue_measured_fraction_full 0.989
_diffrn_reflns_Laue_measured_fraction_max 0.979
_diffrn_reflns_limit_h_max 12
_diffrn_reflns_limit_h_min -12
_diffrn_reflns_limit_k_max 16
_diffrn_reflns_limit_k_min -7
_diffrn_reflns_limit_l_max 20
_diffrn_reflns_limit_l_min -21
_diffrn_reflns_number 7700
_diffrn_reflns_point_group_measured_fraction_full 0.989
_diffrn_reflns_point_group_measured_fraction_max 0.979
_diffrn_reflns_theta_full 67.684
_diffrn_reflns_theta_max 69.069
_diffrn_reflns_theta_min 4.094
_diffrn_source 'micro-focus sealed X-ray tube'
_diffrn_source_type 'SuperNova (Cu) X-ray Source'
_exptl_absorpt_coefficient_mu 0.513
_exptl_absorpt_correction_T_max 1.000
_exptl_absorpt_correction_T_min 0.537
_exptl_absorpt_correction_type gaussian
_exptl_absorpt_process_details
;
CrysAlisPro 1.171.43.101a (Rigaku Oxford Diffraction, 2023)
Numerical absorption correction based on gaussian integration over
a multifaceted crystal model
Empirical absorption correction using spherical harmonics,
implemented in SCALE3 ABSPACK scaling algorithm.
;
_exptl_crystal_density_diffrn 1.125
_exptl_crystal_density_method 'not measured'
_exptl_crystal_description monoclinic
_exptl_crystal_F_000 928
_exptl_crystal_size_max 0.385
_exptl_crystal_size_mid 0.303
_exptl_crystal_size_min 0.179
_refine_diff_density_max 0.233
_refine_diff_density_min -0.330
_refine_diff_density_rms 0.053
_refine_ls_extinction_method none
_refine_ls_goodness_of_fit_ref 1.030
_refine_ls_hydrogen_treatment mixed
_refine_ls_matrix_type full
_refine_ls_number_parameters 308
_refine_ls_number_reflns 4678
_refine_ls_number_restraints 0
_refine_ls_restrained_S_all 1.030
_refine_ls_R_factor_all 0.0953
_refine_ls_R_factor_gt 0.0748
_refine_ls_shift/su_max 0.000
_refine_ls_shift/su_mean 0.000
_refine_ls_structure_factor_coef Fsqd
_refine_ls_weighting_details 'w=1/[\s^2^(Fo^2^)+(0.1506P)^2^+0.0327P] where P=(Fo^2^+2Fc^2^)/3'
_refine_ls_weighting_scheme calc
_refine_ls_wR_factor_gt 0.2116
_refine_ls_wR_factor_ref 0.2507
_reflns_Friedel_coverage 0.000
_reflns_number_gt 3240
_reflns_number_total 4678
_reflns_threshold_expression 'I > 2\s(I)'
_cod_data_source_file d5cc01230a2.cif
_cod_data_source_block ag_tbu_rt_cu_auto
_cod_depositor_comments 'Adding full bibliography for 7134523--7134524.cif.'
_cod_database_code 7134524
_shelx_shelxl_version_number 2018/1
_chemical_oxdiff_formula 'C31 H31 N1 O1 '
_shelx_space_group_comment
;
The symmetry employed for this shelxl refinement is uniquely defined
by the following loop, which should always be used as a source of
symmetry information in preference to the above space-group names.
They are only intended as comments.
;
_olex2_refinement_description
;
1. Fixed Uiso
 At 1.2 times of:
  All C(H) groups
 At 1.5 times of:
  All C(H,H,H) groups
2.a Aromatic/amide H refined with riding coordinates:
 C24(H24), C27(H27), C23(H23), C26(H26), C13(H13), C12(H12), C6(H6), C3(H3),
 C16(H16), C5(H5), C15(H15), C4(H4)
2.b Idealised Me refined as rotating group:
 C19(H19A,H19B,H19C), C21(H21A,H21B,H21C), C20(H20A,H20B,H20C), C29(H29A,H29B,
 H29C), C31(H31A,H31B,H31C), C30(H30A,H30B,H30C)
;
_olex2_submission_special_instructions 'No special instructions were received'
_oxdiff_exptl_absorpt_empirical_details
;
Empirical correction (ABSPACK) includes:
- Absorption correction using spherical harmonics
- Frame scaling
;
_oxdiff_exptl_absorpt_empirical_full_max 1.852
_oxdiff_exptl_absorpt_empirical_full_min 0.739

loop_
_space_group_symop_operation_xyz
'x, y, z'
'-x, y+1/2, -z+1/2'
'-x, -y, -z'
'x, -y-1/2, z-1/2'

loop_
_atom_site_label
_atom_site_type_symbol
_atom_site_fract_x
_atom_site_fract_y
_atom_site_fract_z
_atom_site_U_iso_or_equiv
_atom_site_adp_type
_atom_site_occupancy
_atom_site_site_symmetry_order
_atom_site_calc_flag
_atom_site_refinement_flags_posn
_atom_site_refinement_flags_adp
_atom_site_refinement_flags_occupancy
_atom_site_disorder_assembly
_atom_site_disorder_group
O1 O 0.5629(2) 0.37811(15) 1.01695(10) 0.0850(6) Uani 1 1 d . . . . .
N1 N 0.4445(2) 0.43286(16) 0.91832(10) 0.0614(5) Uani 1 1 d . . . . .
C9 C 0.3844(2) 0.42034(17) 0.84874(11) 0.0561(5) Uani 1 1 d . . . . .
C8 C 0.3866(2) 0.33173(17) 0.81303(12) 0.0561(5) Uani 1 1 d . . . . .
C7 C 0.4529(2) 0.25027(17) 0.84936(12) 0.0587(5) Uani 1 1 d . . . . .
C17 C 0.2427(2) 0.68176(18) 0.77296(13) 0.0597(6) Uani 1 1 d . . . . .
C11 C 0.2848(2) 0.58603(19) 0.79808(13) 0.0635(6) Uani 1 1 d . . . . .
C10 C 0.3264(2) 0.50866(18) 0.81948(12) 0.0602(6) Uani 1 1 d . . . . .
C1 C 0.5106(2) 0.36062(19) 0.95577(12) 0.0632(6) Uani 1 1 d . . . . .
C24 C 0.3233(3) 0.3017(2) 0.60663(13) 0.0694(7) Uani 1 1 d . . . . .
H24 H 0.370203 0.292218 0.564702 0.083 Uiso 1 1 calc R U . . .
C25 C 0.1922(2) 0.30994(19) 0.59852(12) 0.0629(6) Uani 1 1 d . . . . .
C2 C 0.5130(2) 0.26376(19) 0.91955(13) 0.0623(6) Uani 1 1 d . . . . .
C14 C 0.1756(2) 0.87371(18) 0.72218(15) 0.0643(6) Uani 1 1 d . . . . .
C22 C 0.3201(2) 0.32127(17) 0.73892(12) 0.0579(5) Uani 1 1 d . . . . .
C27 C 0.1898(2) 0.3263(2) 0.73158(13) 0.0681(6) Uani 1 1 d . . . . .
H27 H 0.142884 0.333595 0.773729 0.082 Uiso 1 1 calc R U . . .
C23 C 0.3866(2) 0.3073(2) 0.67549(13) 0.0669(6) Uani 1 1 d . . . . .
H23 H 0.474691 0.301559 0.678929 0.080 Uiso 1 1 calc R U . . .
C26 C 0.1267(3) 0.3207(2) 0.66254(14) 0.0731(7) Uani 1 1 d . . . . .
H26 H 0.038460 0.324291 0.659463 0.088 Uiso 1 1 calc R U . . .
C13 C 0.2235(3) 0.8571(2) 0.79361(16) 0.0747(7) Uani 1 1 d . . . . .
H13 H 0.234157 0.910680 0.825704 0.090 Uiso 1 1 calc R U . . .
C12 C 0.2563(3) 0.7628(2) 0.81888(14) 0.0709(7) Uani 1 1 d . . . . .
H12 H 0.287901 0.754399 0.867360 0.085 Uiso 1 1 calc R U . . .
C6 C 0.4565(3) 0.15450(19) 0.81772(14) 0.0708(7) Uani 1 1 d . . . . .
H6 H 0.418048 0.143515 0.771131 0.085 Uiso 1 1 calc R U . . .
C3 C 0.5746(3) 0.1853(2) 0.95580(15) 0.0779(8) Uani 1 1 d . . . . .
H3 H 0.615578 0.195607 1.001807 0.093 Uiso 1 1 calc R U . . .
C16 C 0.1926(3) 0.6963(2) 0.70163(15) 0.0798(8) Uani 1 1 d . . . . .
H16 H 0.180419 0.642592 0.669835 0.096 Uiso 1 1 calc R U . . .
C5 C 0.5158(3) 0.0777(2) 0.85462(17) 0.0850(8) Uani 1 1 d . . . . .
H5 H 0.516385 0.015031 0.833168 0.102 Uiso 1 1 calc R U . . .
C18 C 0.1485(3) 0.9783(2) 0.69288(18) 0.0777(7) Uani 1 1 d . . . . .
C15 C 0.1607(3) 0.7914(2) 0.67763(15) 0.0816(8) Uani 1 1 d . . . . .
H15 H 0.127861 0.799674 0.629402 0.098 Uiso 1 1 calc R U . . .
C4 C 0.5753(3) 0.0927(2) 0.92411(18) 0.0878(9) Uani 1 1 d . . . . .
H4 H 0.615436 0.040144 0.948947 0.105 Uiso 1 1 calc R U . . .
C28 C 0.1257(3) 0.3075(2) 0.52124(14) 0.0801(8) Uani 1 1 d . . . . .
C19 C 0.2702(3) 1.0168(3) 0.6597(2) 0.0951(10) Uani 1 1 d . . . . .
H19A H 0.339332 1.011588 0.695918 0.143 Uiso 1 1 calc R U . . .
H19B H 0.258929 1.085001 0.645562 0.143 Uiso 1 1 calc R U . . .
H19C H 0.288749 0.978058 0.616931 0.143 Uiso 1 1 calc R U . . .
C21 C 0.0424(4) 0.9794(3) 0.6320(3) 0.1203(15) Uani 1 1 d . . . . .
H21A H 0.068771 0.941961 0.590137 0.180 Uiso 1 1 calc R U . . .
H21B H 0.025014 1.046570 0.617156 0.180 Uiso 1 1 calc R U . . .
H21C H -0.033085 0.950264 0.650699 0.180 Uiso 1 1 calc R U . . .
C20 C 0.1100(5) 1.0482(3) 0.7548(3) 0.1291(16) Uani 1 1 d . . . . .
H20A H 0.033992 1.023885 0.776119 0.194 Uiso 1 1 calc R U . . .
H20B H 0.094687 1.113324 0.734841 0.194 Uiso 1 1 calc R U . . .
H20C H 0.177148 1.051278 0.792412 0.194 Uiso 1 1 calc R U . . .
C29 C 0.1618(4) 0.2123(3) 0.4812(2) 0.1142(14) Uani 1 1 d . . . . .
H29A H 0.252709 0.207633 0.480074 0.171 Uiso 1 1 calc R U . . .
H29B H 0.126105 0.213576 0.431376 0.171 Uiso 1 1 calc R U . . .
H29C H 0.129369 0.156070 0.506902 0.171 Uiso 1 1 calc R U . . .
C31 C -0.0167(4) 0.3105(4) 0.5244(2) 0.1330(19) Uani 1 1 d . . . . .
H31A H -0.045738 0.251963 0.548819 0.200 Uiso 1 1 calc R U . . .
H31B H -0.053805 0.313219 0.474964 0.200 Uiso 1 1 calc R U . . .
H31C H -0.041408 0.368164 0.551453 0.200 Uiso 1 1 calc R U . . .
C30 C 0.1755(6) 0.3950(4) 0.4760(2) 0.158(2) Uani 1 1 d . . . . .
H30A H 0.161181 0.455919 0.501792 0.236 Uiso 1 1 calc R U . . .
H30B H 0.131474 0.396799 0.428320 0.236 Uiso 1 1 calc R U . . .
H30C H 0.264922 0.386698 0.469502 0.236 Uiso 1 1 calc R U . . .
H1 H 0.444(3) 0.501(3) 0.9423(19) 0.103(11) Uiso 1 1 d . . . . .

loop_
_atom_site_aniso_label
_atom_site_aniso_U_11
_atom_site_aniso_U_22
_atom_site_aniso_U_33
_atom_site_aniso_U_23
_atom_site_aniso_U_13
_atom_site_aniso_U_12
O1 0.1166(16) 0.0705(12) 0.0648(10) -0.0060(8) -0.0325(10) 0.0065(11)
N1 0.0727(12) 0.0579(11) 0.0526(10) -0.0030(8) -0.0098(8) -0.0011(9)
C9 0.0613(12) 0.0573(12) 0.0491(10) -0.0002(9) -0.0040(9) -0.0022(10)
C8 0.0617(12) 0.0560(12) 0.0503(11) -0.0017(9) -0.0026(9) 0.0001(10)
C7 0.0637(13) 0.0548(12) 0.0573(12) -0.0023(9) -0.0017(10) 0.0009(10)
C17 0.0603(12) 0.0571(13) 0.0611(12) 0.0041(10) -0.0063(10) 0.0002(10)
C11 0.0673(13) 0.0607(14) 0.0619(12) 0.0061(10) -0.0055(10) 0.0005(11)
C10 0.0656(13) 0.0604(14) 0.0539(11) 0.0015(10) -0.0051(9) -0.0008(10)
C1 0.0744(14) 0.0618(14) 0.0526(11) -0.0011(10) -0.0090(10) -0.0008(11)
C24 0.0725(15) 0.0832(17) 0.0528(12) -0.0039(11) 0.0053(10) -0.0006(13)
C25 0.0712(14) 0.0645(14) 0.0522(12) -0.0051(10) -0.0057(10) 0.0006(11)
C2 0.0691(13) 0.0591(13) 0.0582(12) 0.0009(10) -0.0024(10) 0.0047(11)
C14 0.0607(12) 0.0536(13) 0.0782(14) 0.0024(11) -0.0003(11) -0.0020(10)
C22 0.0659(13) 0.0563(12) 0.0509(11) -0.0035(9) -0.0040(9) -0.0020(10)
C27 0.0632(13) 0.0855(17) 0.0556(12) -0.0117(11) 0.0016(10) 0.0031(12)
C23 0.0625(13) 0.0801(17) 0.0580(12) -0.0038(11) 0.0013(10) -0.0011(12)
C26 0.0642(14) 0.0930(19) 0.0615(13) -0.0143(12) -0.0060(11) 0.0047(13)
C13 0.0867(18) 0.0570(14) 0.0795(16) -0.0099(12) -0.0076(13) 0.0020(13)
C12 0.0793(16) 0.0703(16) 0.0620(13) -0.0032(11) -0.0121(11) 0.0011(13)
C6 0.0854(17) 0.0599(14) 0.0664(14) -0.0087(11) -0.0040(12) 0.0077(12)
C3 0.0902(18) 0.0765(17) 0.0659(14) 0.0035(12) -0.0098(13) 0.0166(14)
C16 0.113(2) 0.0553(14) 0.0687(15) -0.0056(11) -0.0263(14) 0.0082(14)
C5 0.108(2) 0.0631(16) 0.0837(17) -0.0081(13) -0.0014(16) 0.0168(15)
C18 0.0752(16) 0.0543(14) 0.104(2) 0.0088(13) 0.0043(15) 0.0005(12)
C15 0.109(2) 0.0656(16) 0.0681(15) 0.0011(12) -0.0259(14) 0.0093(15)
C4 0.109(2) 0.0674(17) 0.0856(18) 0.0029(14) -0.0095(17) 0.0262(16)
C28 0.0910(19) 0.092(2) 0.0554(13) -0.0037(12) -0.0139(12) -0.0027(15)
C19 0.093(2) 0.0727(19) 0.121(3) 0.0096(17) 0.0088(19) -0.0137(16)
C21 0.097(2) 0.084(2) 0.177(4) 0.051(2) -0.036(2) -0.0035(19)
C20 0.171(4) 0.077(2) 0.144(4) 0.006(2) 0.053(3) 0.035(2)
C29 0.115(3) 0.146(4) 0.081(2) -0.045(2) -0.0079(19) -0.006(2)
C31 0.099(3) 0.217(6) 0.080(2) -0.030(3) -0.0308(19) 0.026(3)
C30 0.222(6) 0.147(4) 0.098(3) 0.051(3) -0.063(3) -0.050(4)

loop_
_atom_type_symbol
_atom_type_description
_atom_type_scat_dispersion_real
_atom_type_scat_dispersion_imag
_atom_type_scat_source
C C 0.0181 0.0091 'International Tables Vol C Tables 4.2.6.8 and 6.1.1.4'
H H 0.0000 0.0000 'International Tables Vol C Tables 4.2.6.8 and 6.1.1.4'
N N 0.0311 0.0180 'International Tables Vol C Tables 4.2.6.8 and 6.1.1.4'
O O 0.0492 0.0322 'International Tables Vol C Tables 4.2.6.8 and 6.1.1.4'

loop_
_exptl_crystal_face_index_h
_exptl_crystal_face_index_k
_exptl_crystal_face_index_l
_exptl_crystal_face_perp_dist
0 7 -6 0.1517
0 -7 6 0.1517
-7 0 0 0.0901
0 8 6 0.1633
0 3 11 0.1837
6 3 3 0.1035
4 -6 5 0.1336
3 7 -6 0.1094
6 0 -5 0.0990
6 -4 -2 0.1393
-2 -7 6 0.1421
0 1 -12 0.1606
0 -6 -8 0.1950
-4 1 -9 0.1391
-3 -7 -4 0.1823
-4 7 0 0.1467
-6 2 4 0.1086
-4 1 10 0.1569
-3 7 5 0.1364
7 2 -2 0.0676
7 -2 0 0.0833

loop_
_geom_angle_atom_site_label_1
_geom_angle_atom_site_label_2
_geom_angle_atom_site_label_3
_geom_angle
_geom_angle_site_symmetry_1
_geom_angle_site_symmetry_3
_geom_angle_publ_flag
C1 N1 C9 124.4(2) . . ?
N1 C9 C10 113.8(2) . . ?
C8 C9 N1 121.3(2) . . ?
C8 C9 C10 124.93(19) . . ?
C9 C8 C7 118.08(19) . . ?
C9 C8 C22 119.5(2) . . ?
C7 C8 C22 122.4(2) . . ?
C2 C7 C8 120.2(2) . . ?
C2 C7 C6 117.7(2) . . ?
C6 C7 C8 122.1(2) . . ?
C12 C17 C11 120.1(2) . . ?
C12 C17 C16 118.3(2) . . ?
C16 C17 C11 121.6(2) . . ?
C10 C11 C17 176.4(3) . . ?
C11 C10 C9 175.1(2) . . ?
O1 C1 N1 120.5(2) . . ?
O1 C1 C2 123.7(2) . . ?
N1 C1 C2 115.8(2) . . ?
C23 C24 C25 121.9(2) . . ?
C24 C25 C28 120.5(2) . . ?
C26 C25 C24 116.8(2) . . ?
C26 C25 C28 122.7(2) . . ?
C7 C2 C1 120.3(2) . . ?
C3 C2 C7 120.7(2) . . ?
C3 C2 C1 119.1(2) . . ?
C13 C14 C18 121.8(2) . . ?
C15 C14 C13 116.3(2) . . ?
C15 C14 C18 121.8(2) . . ?
C27 C22 C8 120.7(2) . . ?
C27 C22 C23 117.8(2) . . ?
C23 C22 C8 121.5(2) . . ?
C22 C27 C26 121.4(2) . . ?
C22 C23 C24 120.6(2) . . ?
C25 C26 C27 121.4(2) . . ?
C14 C13 C12 122.0(2) . . ?
C17 C12 C13 120.7(2) . . ?
C5 C6 C7 120.9(2) . . ?
C4 C3 C2 120.4(3) . . ?
C17 C16 C15 119.9(2) . . ?
C6 C5 C4 120.5(3) . . ?
C14 C18 C21 112.1(2) . . ?
C14 C18 C20 111.5(3) . . ?
C19 C18 C14 107.5(2) . . ?
C19 C18 C21 108.3(3) . . ?
C19 C18 C20 109.3(3) . . ?
C20 C18 C21 108.1(3) . . ?
C14 C15 C16 122.8(2) . . ?
C3 C4 C5 119.8(3) . . ?
C25 C28 C30 108.3(3) . . ?
C29 C28 C25 109.6(3) . . ?
C29 C28 C30 107.1(4) . . ?
C31 C28 C25 112.5(3) . . ?
C31 C28 C29 108.0(3) . . ?
C31 C28 C30 111.2(4) . . ?

loop_
_geom_bond_atom_site_label_1
_geom_bond_atom_site_label_2
_geom_bond_distance
_geom_bond_site_symmetry_2
_geom_bond_publ_flag
O1 C1 1.236(3) . ?
N1 C9 1.393(3) . ?
N1 C1 1.360(3) . ?
C9 C8 1.358(3) . ?
C9 C10 1.429(3) . ?
C8 C7 1.444(3) . ?
C8 C22 1.490(3) . ?
C7 C2 1.404(3) . ?
C7 C6 1.413(3) . ?
C17 C11 1.432(3) . ?
C17 C12 1.375(3) . ?
C17 C16 1.385(3) . ?
C11 C10 1.189(3) . ?
C1 C2 1.461(3) . ?
C24 C25 1.387(4) . ?
C24 C23 1.388(3) . ?
C25 C26 1.378(4) . ?
C25 C28 1.535(3) . ?
C2 C3 1.390(3) . ?
C14 C13 1.383(4) . ?
C14 C18 1.529(3) . ?
C14 C15 1.376(4) . ?
C22 C27 1.375(3) . ?
C22 C23 1.380(3) . ?
C27 C26 1.390(3) . ?
C13 C12 1.389(4) . ?
C6 C5 1.367(4) . ?
C3 C4 1.374(4) . ?
C16 C15 1.389(4) . ?
C5 C4 1.393(4) . ?
C18 C19 1.528(4) . ?
C18 C21 1.533(5) . ?
C18 C20 1.530(5) . ?
C28 C29 1.529(5) . ?
C28 C31 1.504(5) . ?
C28 C30 1.539(5) . ?

loop_
_exptl_oxdiff_crystal_face_indexfrac_h
_exptl_oxdiff_crystal_face_indexfrac_k
_exptl_oxdiff_crystal_face_indexfrac_l
_exptl_oxdiff_crystal_face_x
_exptl_oxdiff_crystal_face_y
_exptl_oxdiff_crystal_face_z
0.2673 7.4229 -6.1832 0.0444 0.1874 0.9813
-0.2673 -7.4229 6.1832 -0.0444 -0.1874 -0.9813
-6.8324 -0.1412 -0.0721 -0.9915 0.1301 -0.0090
0.3232 7.5562 5.8492 -0.0203 -0.7769 0.6293
0.3668 3.4684 10.7024 -0.0257 -0.9987 0.0448
6.2745 2.6319 2.5904 0.8847 -0.4216 0.1988
3.5191 -6.2003 5.3991 0.5051 -0.2401 -0.8290
3.1673 6.5532 -5.7525 0.4668 0.1379 0.8736
6.3431 -0.1760 -4.8382 0.9512 0.2822 0.1248
5.7791 -4.4914 -2.2320 0.8720 0.2590 -0.4154
-2.0665 -7.0390 6.1138 -0.3070 -0.1661 -0.9371
0.3488 0.6680 -11.6792 0.1179 0.8967 0.4266
0.2869 -6.3196 -8.1030 0.1172 0.8957 -0.4289
-3.9713 0.8639 -9.1733 -0.5255 0.7643 0.3738
-3.4772 -6.8176 -4.0213 -0.4520 0.6562 -0.6042
-3.9699 7.1051 -0.4990 -0.6039 -0.1787 0.7768
-6.3462 2.0135 3.9157 -0.9539 -0.2830 0.0997
-3.6720 1.1580 10.0210 -0.5985 -0.7809 -0.1791
-2.9825 6.9352 5.2162 -0.4940 -0.6440 0.5841
6.6292 1.8034 -2.0474 0.9676 -0.0250 0.2512
6.7226 -1.6302 -0.3207 0.9854 -0.0252 -0.1683
